data_7122309
loop_
_publ_author_name
'Chen, Wen-Bin'
'Chen, Yan-Cong'
'Huang, Guo-Zhang'
'Liu, Jun-Liang'
'Jia, Jian-Hua'
'Tong, Ming-Liang'

_publ_section_title
;
 Cyclic OFF/Part/ON switching of single-molecule magnet behaviours via
 multistep single-crystal-to-single-crystal transformation between
 discrete Fe(ii)-Dy(iii) complexes.
;
_journal_issue 77
_journal_name_full 'Chemical communications (Cambridge, England)'
_journal_page_first 10886
_journal_page_last 10889
_journal_paper_doi 10.1039/c8cc04989k
_journal_volume 54
_journal_year 2018
_chemical_formula_moiety 'C30 H31 Dy Fe N10 O5 S2'
_chemical_formula_sum 'C30 H35 Dy Fe N10 O7 S2'
_chemical_formula_weight 930.15
_space_group_crystal_system triclinic
_space_group_IT_number 2
_space_group_name_Hall '-P 1'
_space_group_name_H-M_alt 'P -1'
_symmetry_space_group_name_Hall '-P 1'
_symmetry_space_group_name_H-M 'P -1'
_atom_sites_solution_hydrogens mixed
_atom_sites_solution_primary dual
_audit_creation_date 2018-06-19
_audit_creation_method
;
Olex2 1.2
(compiled 2018.05.29 svn.r3508 for OlexSys, GUI svn.r5506)
;
_audit_update_record
;
2018-06-25 deposited with the CCDC.
2018-09-04 downloaded from the CCDC.
;
_cell_angle_alpha 111.140(8)
_cell_angle_beta 112.417(8)
_cell_angle_gamma 98.797(8)
_cell_formula_units_Z 2
_cell_length_a 12.617(4)
_cell_length_b 13.314(3)
_cell_length_c 13.742(4)
_cell_measurement_reflns_used 9921
_cell_measurement_temperature 298(2)
_cell_measurement_theta_max 27.075
_cell_measurement_theta_min 2.696
_cell_volume 1874.0(9)
_computing_cell_refinement 'SAINT v8.37A (Bruker, 2015)'
_computing_data_reduction 'SAINT v8.37A (Bruker, 2015)'
_computing_molecular_graphics 'Olex2 (Dolomanov et al., 2009)'
_computing_publication_material 'Olex2 (Dolomanov et al., 2009)'
_computing_structure_refinement 'ShelXL (Sheldrick, 2015)'
_computing_structure_solution 'ShelXT (Sheldrick, 2015)'
_diffrn_ambient_temperature 298
_diffrn_measured_fraction_theta_full 0.992
_diffrn_measured_fraction_theta_max 0.982
_diffrn_measurement_device_type 'Bruker APEX-II CCD'
_diffrn_measurement_method '\f and \w scans'
_diffrn_radiation_type MoK\a
_diffrn_radiation_wavelength 0.71073
_diffrn_reflns_av_R_equivalents 0.0780
_diffrn_reflns_av_unetI/netI 0.0683
_diffrn_reflns_Laue_measured_fraction_full 0.992
_diffrn_reflns_Laue_measured_fraction_max 0.982
_diffrn_reflns_limit_h_max 16
_diffrn_reflns_limit_h_min -16
_diffrn_reflns_limit_k_max 16
_diffrn_reflns_limit_k_min -17
_diffrn_reflns_limit_l_max 17
_diffrn_reflns_limit_l_min -17
_diffrn_reflns_number 34789
_diffrn_reflns_point_group_measured_fraction_full 0.992
_diffrn_reflns_point_group_measured_fraction_max 0.982
_diffrn_reflns_theta_full 26.000
_diffrn_reflns_theta_max 27.581
_diffrn_reflns_theta_min 2.696
_diffrn_standards_number 0
_exptl_absorpt_coefficient_mu 2.534
_exptl_absorpt_correction_T_max 0.7456
_exptl_absorpt_correction_T_min 0.5996
_exptl_absorpt_correction_type multi-scan
_exptl_absorpt_process_details
'SADABS-2014/5 (Bruker,2014/5) was used for absorption correction. wR2(int) was 0.1276 before and 0.0821 after correction. The Ratio of minimum to maximum transmission is 0.8042. The \l/2 correction factor is Not present.'
_exptl_crystal_colour red
_exptl_crystal_colour_primary red
_exptl_crystal_density_diffrn 1.648
_exptl_crystal_description block
_exptl_crystal_F_000 930
_exptl_crystal_size_max 0.167
_exptl_crystal_size_mid 0.116
_exptl_crystal_size_min 0.091
_platon_squeeze_details
;
TITL a_a.res in P-1
CELL   12.6170   13.3140   13.7430    111.14    112.42     98.80
SPGR P-1
# Solvent Accessible Volume =       263
# Note: Atoms in Void as Cxxx and Qxxx all others
Q101 0.361 0.410 0.230 !       3.57 eA-3
Q102 0.435 0.481 0.408 !       3.47 eA-3
Q103 0.860 0.625 0.109 !       3.22 eA-3
Q104 0.423 0.387 0.394 !       3.20 eA-3
Q105 0.362 0.586 0.250 !       3.19 eA-3
Q106 0.202 0.068 0.064 !       3.13 eA-3
Q107 0.315 0.060 0.041 !       2.99 eA-3
Q108 0.843 0.535 0.090 !       2.95 eA-3
Q109 0.063 0.235 0.081 !       2.41 eA-3
Q110 0.908 0.514 0.258 !       2.16 eA-3
Q111 0.373 0.296 0.231 !       1.98 eA-3
Q112 0.126 0.181 0.062 !       1.77 eA-3
Q113 0.074 0.255 0.155 !       1.55 eA-3
Q114 0.840 0.460 0.077 !       1.54 eA-3
Q115 0.706 0.622 0.486 !       1.52 eA-3
Q116 0.367 0.679 0.283 !       1.45 eA-3
Q117 0.331 0.218 0.402 !       1.41 eA-3
Q118 0.123 0.065 0.032 !       1.40 eA-3
Q119 0.668 0.739 0.325 !       1.33 eA-3
Q120 0.653 0.660 0.384 !       1.20 eA-3
Q121 0.735 0.943 0.050 !       1.15 eA-3
Q122 0.463 0.767 0.018 !       1.11 eA-3
Q123 0.092 0.754 0.406 !       1.09 eA-3
Q124 0.285 0.196 0.500 !       1.07 eA-3
Q125 0.361 0.486 0.254 !       1.05 eA-3
Q126 0.878 0.615 0.201 !       1.02 eA-3
Q127 0.858 0.418 0.204 !       1.01 eA-3
Q128 0.490 0.407 0.187 !       1.00 eA-3
Q129 0.956 0.479 0.316 !       0.99 eA-3
Q130 0.407 0.952 0.104 !       0.99 eA-3
Q131 0.565 0.389 0.015 !       0.99 eA-3
Q132 0.657 0.843 0.419 !       0.99 eA-3
Q133 0.358 0.111 0.016 !       0.98 eA-3
Q134 0.457 0.481 0.230 !       0.96 eA-3
Q135 0.920 0.905 0.015 !       0.96 eA-3
Q136 0.089 0.582 0.376 !       0.96 eA-3
Q137 0.625 0.287 0.089 !       0.95 eA-3
Q138 0.632 0.322 0.064 !       0.94 eA-3
Q139 0.589 0.772 0.442 !       0.94 eA-3
Q140 0.717 0.184 0.329 !       0.93 eA-3
Q141 0.093 0.275 0.034 !       0.92 eA-3
Q142 0.405 0.516 0.222 !       0.92 eA-3
Q143 0.357 0.466 0.138 !       0.92 eA-3
Q144 0.603 0.109 0.009 !       0.92 eA-3
Q145 0.896 0.208 0.010 !       0.92 eA-3
Q146 0.632 0.200 0.016 !       0.91 eA-3
Q147 0.863 0.720 0.229 !       0.91 eA-3
Q148 0.958 0.619 0.321 !       0.90 eA-3
Q149 0.380 0.779 0.095 !       0.90 eA-3
Q150 0.951 0.112 0.078 !       0.90 eA-3
Q151 0.340 0.417 0.142 !       0.89 eA-3
Q152 0.677 0.263 0.235 !       0.89 eA-3
Q153 0.439 0.661 0.411 !       0.89 eA-3
Q154 0.092 0.958 0.347 !       0.89 eA-3
Q155 0.346 0.498 0.343 !       0.89 eA-3
Q156 0.079 0.571 0.285 !       0.89 eA-3
C157 0.028 0.921 0.082 !       0.88 eA-3
Q158 0.433 0.634 0.067 !       0.88 eA-3
Q159 0.744 0.735 0.486 !       0.88 eA-3
Q160 0.098 0.577 0.435 !       0.88 eA-3
Q161 0.810 0.440 0.313 !       0.88 eA-3
Q162 0.466 0.563 0.231 !       0.88 eA-3
Q163 0.487 0.858 0.046 !       0.87 eA-3
Q164 0.620 0.899 0.456 !       0.87 eA-3
Q165 0.263 0.471 0.459 !       0.87 eA-3
Q166 0.517 0.222 0.092 !       0.87 eA-3
Q167 0.063 0.855 0.085 !       0.85 eA-3
Q168 0.974 0.471 0.029 !       0.85 eA-3
Q169 0.689 0.541 0.469 !       0.84 eA-3
Q170 0.120 0.458 0.041 !       0.84 eA-3
Q171 0.999 0.758 0.080 !       0.83 eA-3
Q172 0.625 0.009 0.005 !       0.82 eA-3
Q173 0.061 0.787 0.045 !       0.82 eA-3
Q174 0.056 0.468 0.038 !       0.82 eA-3
Q175 0.229 0.911 0.311 !       0.82 eA-3
Q176 0.403 1.002 0.468 !       0.82 eA-3
Q177 0.654 0.166 0.014 !       0.82 eA-3
Q178 0.706 0.410 0.237 !       0.82 eA-3
Q179 0.065 0.686 0.317 !       0.81 eA-3
Q180 0.269 0.034 0.154 !       0.81 eA-3
Q181 1.005 0.562 0.330 !       0.81 eA-3
Q182 0.687 0.019 0.214 !       0.81 eA-3
Q183 0.439 0.065 0.060 !       0.81 eA-3
Q184 0.064 0.191 0.141 !       0.81 eA-3
Q185 0.883 0.900 0.082 !       0.81 eA-3
Q186 0.011 0.592 0.291 !       0.81 eA-3
Q187 0.588 0.956 0.329 !       0.80 eA-3
Q188 0.702 0.420 0.468 !       0.80 eA-3
Q189 0.704 0.423 0.107 !       0.80 eA-3
Q190 0.904 0.048 0.033 !       0.80 eA-3
Q191 0.719 0.342 0.123 !       0.80 eA-3
Q192 0.266 0.530 0.231 !       0.79 eA-3
Q193 0.017 0.857 0.077 !       0.79 eA-3
Q194 0.314 0.958 0.249 !       0.79 eA-3
Q195 0.495 0.124 0.074 !       0.79 eA-3
C196 0.751 0.237 0.110 !       0.79 eA-3
Q197 0.142 0.683 0.376 !       0.79 eA-3
C198 0.685 0.168 0.250 !       0.79 eA-3
Q199 0.094 0.416 0.414 !       0.78 eA-3
;
_refine_diff_density_max 3.310
_refine_diff_density_min -2.523
_refine_diff_density_rms 0.251
_refine_ls_extinction_method none
_refine_ls_goodness_of_fit_ref 1.056
_refine_ls_hydrogen_treatment constr
_refine_ls_matrix_type full
_refine_ls_number_parameters 447
_refine_ls_number_reflns 8512
_refine_ls_number_restraints 6
_refine_ls_restrained_S_all 1.059
_refine_ls_R_factor_all 0.1238
_refine_ls_R_factor_gt 0.0880
_refine_ls_shift/su_max 0.000
_refine_ls_shift/su_mean 0.000
_refine_ls_structure_factor_coef Fsqd
_refine_ls_weighting_details 'w=1/[\s^2^(Fo^2^)+(0.1353P)^2^+32.3124P] where P=(Fo^2^+2Fc^2^)/3'
_refine_ls_weighting_scheme calc
_refine_ls_wR_factor_gt 0.2430
_refine_ls_wR_factor_ref 0.2776
_reflns_Friedel_coverage 0.000
_reflns_number_gt 6159
_reflns_number_total 8512
_reflns_threshold_expression 'I > 2\s(I)'
_cod_data_source_file c8cc04989k2.cif
_cod_data_source_block a_sq
_cod_depositor_comments 'Adding full bibliography for 7122308--7122310.cif.'
_cod_database_code 7122309
_shelx_shelxl_version_number 2018/1
_shelx_space_group_comment
;
The symmetry employed for this shelxl refinement is uniquely defined
by the following loop, which should always be used as a source of
symmetry information in preference to the above space-group names.
They are only intended as comments.
;
_shelx_estimated_absorpt_t_max 0.802
_shelx_estimated_absorpt_t_min 0.677
_olex2_refinement_description
;
1. Fixed Uiso
 At 1.2 times of:
  All C(H) groups, All O(H,H) groups
 At 1.5 times of:
  All C(H,H,H) groups, All O(H) groups
2. Uiso/Uaniso restraints and constraints
Uanis(S2) \\sim Ueq: with sigma of 0.001 and sigma for terminal atoms of 0.002
3.a Riding coordinates:
 O1W(H1WA,H1WB)
3.b Aromatic/amide H refined with riding coordinates:
 C1(H1), C2(H2), C3(H3), C4(H4A), C8(H8), C9(H9), C10(H10), C11(H11), C15(H15),
  C16(H16), C17(H17), C18(H18), C22(H22), C23(H23), C24(H24), C25(H25)
3.c Idealised Me refined as rotating group:
 C7(H7A,H7B,H7C), C14(H14A,H14B,H14C), C21(H21A,H21B,H21C), C28(H28A,H28B,H28C)
3.d Idealised tetrahedral OH refined as rotating group:
 O4(H4)
;
_platon_squeeze_void_probe_radius 1.20
_olex2_submission_special_instructions 'No special instructions were received'

loop_
_space_group_symop_operation_xyz
'x, y, z'
'-x, -y, -z'

loop_
_atom_site_label
_atom_site_type_symbol
_atom_site_fract_x
_atom_site_fract_y
_atom_site_fract_z
_atom_site_U_iso_or_equiv
_atom_site_adp_type
_atom_site_occupancy
_atom_site_site_symmetry_order
_atom_site_calc_flag
_atom_site_refinement_flags_posn
_atom_site_refinement_flags_adp
Dy1 Dy 0.36214(5) 0.49172(5) 0.24884(5) 0.0390(2) Uani 1 1 d . .
Fe1 Fe 0.65576(14) 0.74178(13) 0.40931(14) 0.0368(4) Uani 1 1 d . .
S1 S 0.0969(4) 0.6615(4) 0.4299(4) 0.0690(11) Uani 1 1 d . .
S2 S 0.2580(12) 0.0537(10) 0.0511(11) 0.172(4) Uani 1 1 d . U
O1 O 0.5435(7) 0.5034(7) 0.2363(7) 0.0412(18) Uani 1 1 d . .
O1W O 0.3177(8) 0.3960(8) 0.3553(8) 0.052(2) Uani 1 1 d . .
H1WA H 0.380589 0.409365 0.418285 0.063 Uiso 1 1 d R .
H1WB H 0.288979 0.325115 0.309245 0.063 Uiso 1 1 d R .
O3 O 0.4012(8) 0.6645(7) 0.2444(8) 0.048(2) Uani 1 1 d . .
O2 O 0.5031(7) 0.5934(7) 0.4485(6) 0.0376(16) Uani 1 1 d . .
O4 O 0.4109(8) 0.4777(11) 0.0192(9) 0.063(3) Uani 1 1 d . .
H4 H 0.472914 0.519994 0.081776 0.094 Uiso 1 1 calc GR .
N1 N 0.8057(8) 0.7465(9) 0.5331(9) 0.041(2) Uani 1 1 d . .
N2 N 0.6472(8) 0.5869(8) 0.3356(8) 0.0357(19) Uani 1 1 d . .
N3 N 0.7407(9) 0.7947(9) 0.3339(10) 0.048(2) Uani 1 1 d . .
N4 N 0.5175(8) 0.7190(8) 0.2710(9) 0.040(2) Uani 1 1 d . .
N5 N 0.6613(10) 0.8959(9) 0.5053(11) 0.053(3) Uani 1 1 d . .
N6 N 0.5565(8) 0.7020(8) 0.4772(8) 0.0351(19) Uani 1 1 d . .
N7 N 0.1364(8) 0.3985(10) 0.0852(9) 0.047(2) Uani 1 1 d . .
N8 N 0.3168(8) 0.4504(10) 0.0419(9) 0.044(2) Uani 1 1 d . .
N9 N 0.2389(10) 0.5877(10) 0.3259(10) 0.050(3) Uani 1 1 d . .
N10 N 0.3366(13) 0.2888(11) 0.1500(14) 0.070(4) Uani 1 1 d . .
C1 C 0.8821(12) 0.8315(13) 0.6390(13) 0.059(4) Uani 1 1 d . .
H1 H 0.864901 0.899168 0.662045 0.071 Uiso 1 1 calc R .
C2 C 0.9864(13) 0.8260(14) 0.7178(13) 0.066(4) Uani 1 1 d . .
H2 H 1.038365 0.888210 0.791537 0.079 Uiso 1 1 calc R .
C3 C 1.0111(12) 0.7248(14) 0.6834(14) 0.062(4) Uani 1 1 d . .
H3 H 1.080267 0.717051 0.733241 0.074 Uiso 1 1 calc R .
C4 C 0.9310(11) 0.6373(13) 0.5747(12) 0.050(3) Uani 1 1 d . .
H4A H 0.945899 0.568521 0.550668 0.060 Uiso 1 1 calc R .
C5 C 0.8292(10) 0.6471(11) 0.4993(11) 0.040(2) Uani 1 1 d . .
C6 C 0.7351(10) 0.5554(10) 0.3849(10) 0.038(2) Uani 1 1 d . .
C7 C 0.7389(13) 0.4368(11) 0.3335(12) 0.053(3) Uani 1 1 d . .
H7A H 0.729947 0.400602 0.380307 0.079 Uiso 1 1 calc GR .
H7B H 0.815520 0.440268 0.333529 0.079 Uiso 1 1 calc GR .
H7C H 0.673837 0.393498 0.253729 0.079 Uiso 1 1 calc GR .
C8 C 0.8614(13) 0.8317(14) 0.3697(16) 0.065(4) Uani 1 1 d . .
H8 H 0.914645 0.830535 0.437993 0.078 Uiso 1 1 calc R .
C9 C 0.9097(16) 0.8711(19) 0.3105(19) 0.087(6) Uani 1 1 d . .
H9 H 0.993444 0.896006 0.338499 0.104 Uiso 1 1 calc R .
C10 C 0.8336(18) 0.8730(18) 0.2112(19) 0.086(6) Uani 1 1 d . .
H10 H 0.864387 0.898372 0.169367 0.104 Uiso 1 1 calc R .
C11 C 0.7072(18) 0.8365(16) 0.1711(17) 0.075(5) Uani 1 1 d . .
H11 H 0.653191 0.837437 0.102992 0.090 Uiso 1 1 calc R .
C12 C 0.6662(13) 0.7995(12) 0.2359(12) 0.052(3) Uani 1 1 d . .
C13 C 0.5356(12) 0.7548(12) 0.2009(12) 0.050(3) Uani 1 1 d . .
C14 C 0.4368(15) 0.7439(15) 0.0887(14) 0.069(4) Uani 1 1 d . .
H14A H 0.358740 0.706179 0.077328 0.103 Uiso 1 1 calc GR .
H14B H 0.447669 0.699944 0.022627 0.103 Uiso 1 1 calc GR .
H14C H 0.441104 0.818638 0.094602 0.103 Uiso 1 1 calc GR .
C15 C 0.7149(13) 0.9959(12) 0.5123(16) 0.063(4) Uani 1 1 d . .
H15 H 0.756116 0.994410 0.468516 0.076 Uiso 1 1 calc R .
C16 C 0.7123(17) 1.1003(13) 0.581(2) 0.092(7) Uani 1 1 d . .
H16 H 0.749140 1.167913 0.583037 0.110 Uiso 1 1 calc R .
C17 C 0.6487(18) 1.0973(16) 0.647(2) 0.095(7) Uani 1 1 d . .
H17 H 0.646023 1.165477 0.696495 0.114 Uiso 1 1 calc R .
C18 C 0.5922(15) 0.9973(14) 0.6407(17) 0.077(5) Uani 1 1 d . .
H18 H 0.549500 0.996760 0.682822 0.092 Uiso 1 1 calc R .
C19 C 0.5996(13) 0.8948(12) 0.5687(12) 0.057(4) Uani 1 1 d . .
C20 C 0.5416(12) 0.7835(12) 0.5525(11) 0.049(3) Uani 1 1 d . .
C21 C 0.4704(14) 0.7643(15) 0.6122(13) 0.064(4) Uani 1 1 d . .
H21A H 0.415540 0.686763 0.567833 0.096 Uiso 1 1 calc GR .
H21B H 0.424595 0.815614 0.616800 0.096 Uiso 1 1 calc GR .
H21C H 0.524702 0.778019 0.690637 0.096 Uiso 1 1 calc GR .
C22 C 0.0476(14) 0.3624(15) 0.1086(16) 0.066(4) Uani 1 1 d . .
H22 H 0.068246 0.365765 0.182590 0.079 Uiso 1 1 calc R .
C23 C -0.0712(15) 0.3214(18) 0.0265(15) 0.087(6) Uani 1 1 d . .
H23 H -0.131533 0.292774 0.042043 0.104 Uiso 1 1 calc R .
C24 C -0.1017(14) 0.3228(19) -0.0820(14) 0.092(7) Uani 1 1 d . .
H24 H -0.182766 0.298494 -0.138528 0.111 Uiso 1 1 calc R .
C25 C -0.0108(14) 0.3601(18) -0.1027(16) 0.079(5) Uani 1 1 d . .
H25 H -0.029697 0.362504 -0.174036 0.094 Uiso 1 1 calc R .
C26 C 0.1105(11) 0.3951(11) -0.0195(11) 0.047(3) Uani 1 1 d . .
C27 C 0.2136(12) 0.4285(12) -0.0393(10) 0.048(3) Uani 1 1 d . .
C28 C 0.1961(16) 0.4399(16) -0.1512(13) 0.069(4) Uani 1 1 d . .
H28A H 0.128253 0.465628 -0.176800 0.104 Uiso 1 1 calc GR .
H28B H 0.180779 0.366934 -0.212741 0.104 Uiso 1 1 calc GR .
H28C H 0.268435 0.494229 -0.133932 0.104 Uiso 1 1 calc GR .
C29 C 0.1784(11) 0.6153(13) 0.3677(11) 0.048(3) Uani 1 1 d . .
C30 C 0.300(2) 0.1953(18) 0.1109(16) 0.087(6) Uani 1 1 d . .

loop_
_atom_site_aniso_label
_atom_site_aniso_U_11
_atom_site_aniso_U_22
_atom_site_aniso_U_33
_atom_site_aniso_U_23
_atom_site_aniso_U_13
_atom_site_aniso_U_12
Dy1 0.0312(3) 0.0491(4) 0.0351(3) 0.0213(2) 0.0136(2) 0.0105(2)
Fe1 0.0302(8) 0.0377(8) 0.0400(8) 0.0198(7) 0.0130(7) 0.0097(6)
S1 0.062(2) 0.114(3) 0.070(2) 0.056(2) 0.046(2) 0.052(2)
S2 0.178(4) 0.164(4) 0.171(4) 0.085(3) 0.072(2) 0.056(2)
O1 0.022(3) 0.047(4) 0.036(4) 0.010(3) 0.006(3) 0.009(3)
O1W 0.040(5) 0.062(6) 0.041(5) 0.028(4) 0.008(4) 0.004(4)
O3 0.035(4) 0.051(5) 0.047(5) 0.025(4) 0.008(4) 0.013(4)
O2 0.034(4) 0.050(4) 0.029(4) 0.021(3) 0.014(3) 0.011(3)
O4 0.036(5) 0.107(8) 0.048(5) 0.032(5) 0.028(4) 0.017(5)
N1 0.026(4) 0.050(6) 0.041(5) 0.023(4) 0.011(4) 0.010(4)
N2 0.025(4) 0.044(5) 0.039(5) 0.019(4) 0.016(4) 0.012(4)
N3 0.033(5) 0.057(6) 0.061(7) 0.034(5) 0.024(5) 0.011(4)
N4 0.032(5) 0.044(5) 0.043(5) 0.022(4) 0.017(4) 0.009(4)
N5 0.048(6) 0.037(5) 0.061(7) 0.023(5) 0.015(5) 0.009(5)
N6 0.033(4) 0.037(5) 0.037(5) 0.018(4) 0.017(4) 0.014(4)
N7 0.021(4) 0.071(7) 0.043(5) 0.024(5) 0.016(4) 0.006(4)
N8 0.026(4) 0.068(7) 0.042(5) 0.025(5) 0.020(4) 0.016(4)
N9 0.045(6) 0.063(7) 0.047(6) 0.021(5) 0.029(5) 0.023(5)
N10 0.066(8) 0.044(7) 0.081(9) 0.027(7) 0.024(7) 0.009(6)
C1 0.038(7) 0.053(8) 0.048(7) 0.012(6) 0.000(6) 0.003(6)
C2 0.043(7) 0.071(10) 0.044(7) 0.015(7) -0.002(6) 0.005(7)
C3 0.031(6) 0.083(10) 0.062(9) 0.041(8) 0.008(6) 0.017(6)
C4 0.034(6) 0.076(9) 0.052(7) 0.038(7) 0.021(5) 0.028(6)
C5 0.034(5) 0.055(7) 0.044(6) 0.028(5) 0.024(5) 0.017(5)
C6 0.030(5) 0.049(6) 0.042(6) 0.019(5) 0.023(5) 0.017(5)
C7 0.059(8) 0.046(7) 0.045(7) 0.016(6) 0.017(6) 0.030(6)
C8 0.039(7) 0.074(10) 0.083(11) 0.044(9) 0.024(7) 0.012(7)
C9 0.046(9) 0.114(15) 0.098(14) 0.063(12) 0.025(9) 0.006(9)
C10 0.074(12) 0.107(15) 0.095(14) 0.060(12) 0.050(11) 0.014(10)
C11 0.080(12) 0.088(12) 0.079(11) 0.057(10) 0.045(10) 0.018(9)
C12 0.050(7) 0.059(8) 0.049(7) 0.031(6) 0.023(6) 0.012(6)
C13 0.042(6) 0.062(8) 0.047(7) 0.034(6) 0.014(6) 0.017(6)
C14 0.061(9) 0.084(11) 0.052(8) 0.044(8) 0.011(7) 0.006(8)
C15 0.044(7) 0.044(7) 0.080(10) 0.029(7) 0.009(7) 0.013(6)
C16 0.061(10) 0.037(8) 0.118(16) 0.026(9) -0.003(11) 0.013(7)
C17 0.065(11) 0.058(11) 0.090(14) -0.004(9) 0.002(10) 0.028(9)
C18 0.055(9) 0.062(10) 0.075(11) 0.006(8) 0.016(8) 0.028(8)
C19 0.046(7) 0.050(7) 0.046(7) 0.012(6) 0.003(6) 0.022(6)
C20 0.039(6) 0.059(8) 0.043(6) 0.018(6) 0.018(5) 0.018(6)
C21 0.049(8) 0.088(11) 0.040(7) 0.015(7) 0.021(6) 0.020(7)
C22 0.045(8) 0.084(11) 0.083(11) 0.044(9) 0.039(8) 0.019(7)
C23 0.042(8) 0.116(15) 0.051(9) 0.004(9) 0.018(7) -0.010(8)
C24 0.031(7) 0.141(18) 0.044(8) 0.011(9) 0.002(6) -0.006(9)
C25 0.038(8) 0.124(15) 0.059(9) 0.040(10) 0.015(7) 0.018(9)
C26 0.030(6) 0.044(6) 0.048(7) 0.013(5) 0.010(5) 0.008(5)
C27 0.046(7) 0.066(8) 0.029(5) 0.020(5) 0.016(5) 0.020(6)
C28 0.067(10) 0.107(13) 0.041(7) 0.036(8) 0.032(7) 0.024(9)
C29 0.030(6) 0.076(9) 0.047(7) 0.041(6) 0.015(5) 0.021(6)
C30 0.111(16) 0.077(13) 0.050(9) 0.024(9) 0.023(10) 0.027(11)

loop_
_atom_type_symbol
_atom_type_description
_atom_type_scat_dispersion_real
_atom_type_scat_dispersion_imag
_atom_type_scat_source
C C 0.0033 0.0016 'International Tables Vol C Tables 4.2.6.8 and 6.1.1.4'
H H 0.0000 0.0000 'International Tables Vol C Tables 4.2.6.8 and 6.1.1.4'
Dy Dy -0.1892 4.4098 'International Tables Vol C Tables 4.2.6.8 and 6.1.1.4'
Fe Fe 0.3463 0.8444 'International Tables Vol C Tables 4.2.6.8 and 6.1.1.4'
N N 0.0061 0.0033 'International Tables Vol C Tables 4.2.6.8 and 6.1.1.4'
O O 0.0106 0.0060 'International Tables Vol C Tables 4.2.6.8 and 6.1.1.4'
S S 0.1246 0.1234 'International Tables Vol C Tables 4.2.6.8 and 6.1.1.4'

loop_
_geom_angle_atom_site_label_1
_geom_angle_atom_site_label_2
_geom_angle_atom_site_label_3
_geom_angle
O1 Dy1 O1W 119.0(3)
O1 Dy1 N7 131.1(3)
O1 Dy1 N8 71.4(3)
O1 Dy1 N9 149.2(3)
O1 Dy1 N10 79.0(4)
O1W Dy1 N7 90.4(3)
O1W Dy1 N8 139.7(3)
O1W Dy1 N9 75.3(4)
O1W Dy1 N10 69.9(4)
O3 Dy1 O1 80.3(3)
O3 Dy1 O1W 144.5(3)
O3 Dy1 O2 86.0(3)
O3 Dy1 N7 98.0(3)
O3 Dy1 N8 72.5(3)
O3 Dy1 N9 75.0(4)
O3 Dy1 N10 145.6(4)
O2 Dy1 O1 80.0(3)
O2 Dy1 O1W 70.2(3)
O2 Dy1 N7 148.9(3)
O2 Dy1 N8 146.5(3)
O2 Dy1 N9 80.2(3)
O2 Dy1 N10 116.8(4)
N8 Dy1 N7 61.9(3)
N9 Dy1 N7 71.3(4)
N9 Dy1 N8 116.8(4)
N10 Dy1 N7 76.0(4)
N10 Dy1 N8 75.0(5)
N10 Dy1 N9 131.4(4)
N2 Fe1 N1 80.4(4)
N2 Fe1 N3 94.8(4)
N2 Fe1 N4 91.5(4)
N2 Fe1 N5 170.6(5)
N2 Fe1 N6 91.0(4)
N3 Fe1 N1 93.9(4)
N3 Fe1 N5 94.0(5)
N4 Fe1 N1 170.0(4)
N4 Fe1 N3 81.1(4)
N4 Fe1 N5 93.4(5)
N4 Fe1 N6 92.7(4)
N5 Fe1 N1 95.5(5)
N6 Fe1 N1 93.1(4)
N6 Fe1 N3 171.6(4)
N6 Fe1 N5 80.7(5)
N2 O1 Dy1 115.5(6)
Dy1 O1W H1WA 113.1
Dy1 O1W H1WB 107.2
H1WA O1W H1WB 108.8
N4 O3 Dy1 117.8(6)
N6 O2 Dy1 110.9(6)
N8 O4 H4 109.5
C1 N1 Fe1 128.7(10)
C1 N1 C5 118.6(11)
C5 N1 Fe1 112.7(8)
O1 N2 Fe1 122.2(7)
C6 N2 Fe1 119.7(8)
C6 N2 O1 117.7(9)
C8 N3 Fe1 129.3(10)
C12 N3 Fe1 113.8(8)
C12 N3 C8 116.8(12)
O3 N4 Fe1 121.5(7)
C13 N4 Fe1 118.4(8)
C13 N4 O3 120.2(10)
C15 N5 Fe1 127.8(12)
C15 N5 C19 119.6(13)
C19 N5 Fe1 112.6(9)
O2 N6 Fe1 121.9(6)
C20 N6 Fe1 118.8(9)
C20 N6 O2 119.3(10)
C22 N7 Dy1 120.7(10)
C26 N7 Dy1 118.0(7)
C26 N7 C22 121.1(12)
O4 N8 Dy1 119.3(7)
C27 N8 Dy1 124.4(8)
C27 N8 O4 114.7(10)
C29 N9 Dy1 166.5(11)
C30 N10 Dy1 161.9(17)
N1 C1 H1 118.1
N1 C1 C2 123.7(14)
C2 C1 H1 118.1
C1 C2 H2 121.1
C1 C2 C3 117.9(13)
C3 C2 H2 121.1
C2 C3 H3 121.0
C4 C3 C2 117.9(12)
C4 C3 H3 121.0
C3 C4 H4A 118.9
C3 C4 C5 122.2(14)
C5 C4 H4A 118.9
N1 C5 C4 119.7(12)
N1 C5 C6 114.6(10)
C4 C5 C6 125.5(12)
N2 C6 C5 112.3(10)
N2 C6 C7 124.1(11)
C5 C6 C7 123.6(10)
C6 C7 H7A 109.5
C6 C7 H7B 109.5
C6 C7 H7C 109.5
H7A C7 H7B 109.5
H7A C7 H7C 109.5
H7B C7 H7C 109.5
N3 C8 H8 118.3
N3 C8 C9 123.5(16)
C9 C8 H8 118.3
C8 C9 H9 120.5
C10 C9 C8 118.9(16)
C10 C9 H9 120.5
C9 C10 H10 120.2
C9 C10 C11 119.7(16)
C11 C10 H10 120.2
C10 C11 H11 121.0
C12 C11 C10 117.9(17)
C12 C11 H11 121.0
N3 C12 C11 123.2(14)
N3 C12 C13 113.4(11)
C11 C12 C13 123.3(14)
N4 C13 C12 112.8(11)
N4 C13 C14 125.1(12)
C12 C13 C14 121.9(12)
C13 C14 H14A 109.5
C13 C14 H14B 109.5
C13 C14 H14C 109.5
H14A C14 H14B 109.5
H14A C14 H14C 109.5
H14B C14 H14C 109.5
N5 C15 H15 118.0
N5 C15 C16 124(2)
C16 C15 H15 118.0
C15 C16 H16 122.3
C15 C16 C17 115.5(18)
C17 C16 H16 122.3
C16 C17 H17 119.1
C18 C17 C16 121.8(16)
C18 C17 H17 119.1
C17 C18 H18 120.6
C17 C18 C19 119(2)
C19 C18 H18 120.6
N5 C19 C18 120.3(16)
N5 C19 C20 115.7(11)
C18 C19 C20 123.9(16)
N6 C20 C19 112.2(12)
N6 C20 C21 123.8(13)
C19 C20 C21 123.9(13)
C20 C21 H21A 109.5
C20 C21 H21B 109.5
C20 C21 H21C 109.5
H21A C21 H21B 109.5
H21A C21 H21C 109.5
H21B C21 H21C 109.5
N7 C22 H22 119.4
N7 C22 C23 121.2(17)
C23 C22 H22 119.4
C22 C23 H23 120.5
C22 C23 C24 119.0(16)
C24 C23 H23 120.5
C23 C24 H24 120.8
C25 C24 C23 118.4(15)
C25 C24 H24 120.8
C24 C25 H25 119.4
C24 C25 C26 121.2(16)
C26 C25 H25 119.4
N7 C26 C25 118.8(13)
N7 C26 C27 117.0(10)
C25 C26 C27 124.2(13)
N8 C27 C26 116.0(11)
N8 C27 C28 122.1(12)
C26 C27 C28 121.9(12)
C27 C28 H28A 109.5
C27 C28 H28B 109.5
C27 C28 H28C 109.5
H28A C28 H28B 109.5
H28A C28 H28C 109.5
H28B C28 H28C 109.5
N9 C29 S1 177.0(14)
N10 C30 S2 174(2)

loop_
_geom_bond_atom_site_label_1
_geom_bond_atom_site_label_2
_geom_bond_distance
Dy1 O1 2.346(8)
Dy1 O1W 2.415(9)
Dy1 O3 2.306(9)
Dy1 O2 2.321(7)
Dy1 N7 2.594(10)
Dy1 N8 2.500(10)
Dy1 N9 2.461(10)
Dy1 N10 2.450(14)
Fe1 N1 1.977(9)
Fe1 N2 1.905(10)
Fe1 N3 1.965(10)
Fe1 N4 1.908(10)
Fe1 N5 1.972(11)
Fe1 N6 1.941(9)
S1 C29 1.628(14)
S2 C30 1.66(2)
O1 N2 1.382(12)
O1W H1WA 0.8559
O1W H1WB 0.8438
O3 N4 1.373(13)
O2 N6 1.337(12)
O4 H4 0.8200
O4 N8 1.367(12)
N1 C1 1.318(17)
N1 C5 1.355(16)
N2 C6 1.281(14)
N3 C8 1.352(17)
N3 C12 1.347(17)
N4 C13 1.292(16)
N5 C15 1.349(18)
N5 C19 1.38(2)
N6 C20 1.298(16)
N7 C22 1.346(17)
N7 C26 1.330(17)
N8 C27 1.252(16)
N9 C29 1.148(16)
N10 C30 1.10(2)
C1 H1 0.9300
C1 C2 1.38(2)
C2 H2 0.9300
C2 C3 1.38(2)
C3 H3 0.9300
C3 C4 1.36(2)
C4 H4A 0.9300
C4 C5 1.369(16)
C5 C6 1.456(17)
C6 C7 1.496(16)
C7 H7A 0.9600
C7 H7B 0.9600
C7 H7C 0.9600
C8 H8 0.9300
C8 C9 1.38(2)
C9 H9 0.9300
C9 C10 1.35(3)
C10 H10 0.9300
C10 C11 1.41(3)
C11 H11 0.9300
C11 C12 1.377(19)
C12 C13 1.480(19)
C13 C14 1.507(18)
C14 H14A 0.9600
C14 H14B 0.9600
C14 H14C 0.9600
C15 H15 0.9300
C15 C16 1.38(3)
C16 H16 0.9300
C16 C17 1.44(3)
C17 H17 0.9300
C17 C18 1.37(3)
C18 H18 0.9300
C18 C19 1.41(2)
C19 C20 1.44(2)
C20 C21 1.48(2)
C21 H21A 0.9600
C21 H21B 0.9600
C21 H21C 0.9600
C22 H22 0.9300
C22 C23 1.35(2)
C23 H23 0.9300
C23 C24 1.40(3)
C24 H24 0.9300
C24 C25 1.35(2)
C25 H25 0.9300
C25 C26 1.389(19)
C26 C27 1.464(18)
C27 C28 1.535(17)
C28 H28A 0.9600
C28 H28B 0.9600
C28 H28C 0.9600

loop_
_geom_torsion_atom_site_label_1
_geom_torsion_atom_site_label_2
_geom_torsion_atom_site_label_3
_geom_torsion_atom_site_label_4
_geom_torsion
Dy1 O1 N2 Fe1 -50.7(9)
Dy1 O1 N2 C6 122.6(8)
Dy1 O3 N4 Fe1 -49.6(10)
Dy1 O3 N4 C13 129.5(10)
Dy1 O2 N6 Fe1 -63.0(8)
Dy1 O2 N6 C20 116.8(10)
Dy1 N7 C22 C23 175.1(15)
Dy1 N7 C26 C25 -171.2(12)
Dy1 N7 C26 C27 9.0(15)
Dy1 N8 C27 C26 -17.1(17)
Dy1 N8 C27 C28 160.8(11)
Fe1 N1 C1 C2 -178.4(12)
Fe1 N1 C5 C4 179.0(9)
Fe1 N1 C5 C6 -5.2(12)
Fe1 N2 C6 C5 3.6(13)
Fe1 N2 C6 C7 -178.6(10)
Fe1 N3 C8 C9 -177.2(15)
Fe1 N3 C12 C11 178.6(13)
Fe1 N3 C12 C13 -4.8(16)
Fe1 N4 C13 C12 5.5(16)
Fe1 N4 C13 C14 -179.8(12)
Fe1 N5 C15 C16 178.7(12)
Fe1 N5 C19 C18 -178.8(11)
Fe1 N5 C19 C20 -0.9(14)
Fe1 N6 C20 C19 3.1(14)
Fe1 N6 C20 C21 -178.6(10)
O1 N2 C6 C5 -169.8(9)
O1 N2 C6 C7 7.9(17)
O3 N4 C13 C12 -173.5(11)
O3 N4 C13 C14 1(2)
O2 N6 C20 C19 -176.8(9)
O2 N6 C20 C21 1.5(18)
O4 N8 C27 C26 178.0(11)
O4 N8 C27 C28 -4(2)
N1 C1 C2 C3 -1(3)
N1 C5 C6 N2 1.3(14)
N1 C5 C6 C7 -176.5(11)
N3 C8 C9 C10 0(3)
N3 C12 C13 N4 -0.3(18)
N3 C12 C13 C14 -175.1(14)
N5 C15 C16 C17 1(2)
N5 C19 C20 N6 -1.3(16)
N5 C19 C20 C21 -179.6(12)
N7 C22 C23 C24 -4(3)
N7 C26 C27 N8 4.3(19)
N7 C26 C27 C28 -173.6(14)
C1 N1 C5 C4 -0.3(18)
C1 N1 C5 C6 175.5(12)
C1 C2 C3 C4 0(2)
C2 C3 C4 C5 1(2)
C3 C4 C5 N1 -0.4(19)
C3 C4 C5 C6 -175.7(12)
C4 C5 C6 N2 176.8(11)
C4 C5 C6 C7 -1.0(19)
C5 N1 C1 C2 1(2)
C8 N3 C12 C11 2(2)
C8 N3 C12 C13 178.6(13)
C8 C9 C10 C11 1(3)
C9 C10 C11 C12 0(3)
C10 C11 C12 N3 -1(3)
C10 C11 C12 C13 -177.6(17)
C11 C12 C13 N4 176.4(15)
C11 C12 C13 C14 2(2)
C12 N3 C8 C9 -1(3)
C15 N5 C19 C18 0(2)
C15 N5 C19 C20 177.9(12)
C15 C16 C17 C18 -2(3)
C16 C17 C18 C19 2(3)
C17 C18 C19 N5 -1(2)
C17 C18 C19 C20 -178.7(15)
C18 C19 C20 N6 176.5(13)
C18 C19 C20 C21 -2(2)
C19 N5 C15 C16 0(2)
C22 N7 C26 C25 4(2)
C22 N7 C26 C27 -175.8(13)
C22 C23 C24 C25 3(3)
C23 C24 C25 C26 1(3)
C24 C25 C26 N7 -4(3)
C24 C25 C26 C27 175.3(18)
C25 C26 C27 N8 -175.4(15)
C25 C26 C27 C28 7(2)
C26 N7 C22 C23 0(3)

loop_
_platon_squeeze_void_nr
_platon_squeeze_void_average_x
_platon_squeeze_void_average_y
_platon_squeeze_void_average_z
_platon_squeeze_void_volume
_platon_squeeze_void_count_electrons
_platon_squeeze_void_content
1 0.000 0.000 0.000 77 2 ' '
2 0.500 1.000 1.000 185 12 ' '
